data_4116920
loop_
_publ_author_name
'Wenbin Lin'
'Owen R. Evans'
'Ren-Gen Xiong'
'Zhiyong Wang'

_publ_section_title
;
 Supramolecular Engineering of Chiral and Acentric 2D Networks. Synthesis,
 Structures, and Second-Order Nonlinear Optical Properties of
 Bis(nicotinato)zinc and Bis{3-[2-(4-pyridyl)ethenyl]benzoato}cadmium
;
_journal_name_full 'Journal of the American Chemical Society'
_journal_page_first 13272
_journal_page_last 13273
_journal_paper_doi 10.1021/ja983415h
_journal_volume 120
_journal_year 1998
_chemical_compound_source ?
_chemical_formula_moiety ' C6 H4 Zn0.50 O2 N1 '
_chemical_formula_sum 'C6 H4 N O2 Zn0.5'
_chemical_formula_weight 154.79
_chemical_name_systematic ?
_space_group_IT_number 96
_symmetry_cell_setting tetragonal
_symmetry_space_group_name_Hall 'P 4nw 2abw'
_symmetry_space_group_name_H-M 'P 43 21 2'
_atom_sites_solution_hydrogens geom
_atom_sites_solution_primary direct
_audit_creation_date 98-08-31
_audit_creation_method CRYSTALS_ver_07-07-97
_cell_angle_alpha 90.
_cell_angle_beta 90.
_cell_angle_gamma 90.
_cell_formula_units_Z 4
_cell_length_a 7.7094(2)
_cell_length_b 7.7094(2)
_cell_length_c 20.3266(7)
_cell_measurement_reflns_used 0
_cell_measurement_temperature 198
_cell_measurement_theta_max 0
_cell_measurement_theta_min 0
_cell_volume 1208.11(6)
_computing_molecular_graphics
;
 CAMERON (Watkin, Prout & Pearce,  1996)
;
_computing_publication_material
;
CRYSTALS Issue 10 (Watkin, Prout, Carruthers & Betteridge, 1996)
;
_computing_structure_refinement
;
CRYSTALS Issue 10 (Watkin, Prout, Carruthers & Betteridge, 1996)
;
_computing_structure_solution 'SIR92 (Giacovazzo et al, 1992)'
_diffrn_ambient_temperature 198
_diffrn_measured_fraction_theta_max 0.999
_diffrn_measurement_device_type '  SIEMENS SMART CCD '
_diffrn_measurement_method \w/2\q
_diffrn_radiation_monochromator graphite
_diffrn_radiation_type 'Mo K\a'
_diffrn_radiation_wavelength 0.71073
_diffrn_reflns_av_R_equivalents 0.08
_diffrn_reflns_limit_h_max 10
_diffrn_reflns_limit_h_min -8
_diffrn_reflns_limit_k_max 10
_diffrn_reflns_limit_k_min -10
_diffrn_reflns_limit_l_max 21
_diffrn_reflns_limit_l_min -26
_diffrn_reflns_number 7532
_diffrn_reflns_theta_max 28.24
_diffrn_reflns_theta_min 1.00
_diffrn_standards_decay_% 0.00
_diffrn_standards_interval_count 0
_diffrn_standards_interval_time 0
_diffrn_standards_number 0
_exptl_absorpt_coefficient_mu 2.09
_exptl_absorpt_correction_type none
_exptl_crystal_colour colorless
_exptl_crystal_density_diffrn 1.70
_exptl_crystal_description 'retangular plate'
_exptl_crystal_F_000 625.02
_exptl_crystal_size_max 0.40
_exptl_crystal_size_mid 0.12
_exptl_crystal_size_min 0.05
_refine_diff_density_max 1.76
_refine_diff_density_min -0.72
_refine_ls_abs_structure_details 'Flack, 1491 Friedel-pairs'
_refine_ls_abs_structure_Flack 0.53(5)
_refine_ls_extinction_method none
_refine_ls_goodness_of_fit_obs 1.0212
_refine_ls_hydrogen_treatment noref
_refine_ls_matrix_type full
_refine_ls_number_parameters 124
_refine_ls_number_reflns 1030
_refine_ls_R_factor_obs 0.0668
_refine_ls_shift/su_max 0.029631
_refine_ls_structure_factor_coef F
_refine_ls_weighting_details
;
 Chebychev polynomial with   3 parameters (Carruthers & Watkin, 1979)
 1.26 0.803 0.897
;
_refine_ls_weighting_scheme calc
_refine_ls_wR_factor_obs 0.0714
_reflns_limit_h_max 7
_reflns_limit_h_min -6
_reflns_limit_k_max 10
_reflns_limit_k_min 0
_reflns_limit_l_max 26
_reflns_limit_l_min 0
_reflns_number_observed 1030
_reflns_number_total 1491
_reflns_observed_criterion >3.00\s(I)
_cod_data_source_file ja983415h_1.cif
_cod_data_source_block CRYSTALS_cif
_cod_depositor_comments
;
 Changing the _chemical_formula_sum data item value from
 'C6 H4 N1.5 O2 Z' to 'C6 H4 N O2 Zn0.5'.

 Antanas Vaitkus,
 2017-01-04
;
_cod_original_cell_volume 1208.1(1)
_cod_original_sg_symbol_H-M 'P 43 21 2 '
_cod_original_formula_sum ' C6 H4 ZN0.50 O2 N1 '
_cod_database_code 4116920

loop_
_symmetry_equiv_pos_as_xyz
x,y,z
-y+1/2,x+1/2,z+3/4
-x,-y,z+1/2
y+1/2,-x+1/2,z+1/4
-x+1/2,y+1/2,-z+3/4
y,x,-z
x+1/2,-y+1/2,-z+1/4
-y,-x,-z+1/2

loop_
_atom_site_aniso_label
_atom_site_aniso_U_11
_atom_site_aniso_U_22
_atom_site_aniso_U_33
_atom_site_aniso_U_23
_atom_site_aniso_U_13
_atom_site_aniso_U_12
Zn1 0.0184(3) 0.0184(3) 0.0378(6) 0.0030(4) -0.0030(4) -0.0003(5)
O2 0.014(3) 0.047(3) 0.048(3) 0.008(2) -0.003(2) -0.005(2)
C3 0.014(3) 0.035(5) 0.037(4) -0.006(3) -0.004(3) 0.007(2)
O4 0.018(2) 0.054(4) 0.039(3) 0.007(2) -0.003(2) -0.002(2)
C5 0.023(3) 0.019(3) 0.036(4) -0.005(3) -0.004(3) -0.001(3)
C6 0.028(3) 0.029(3) 0.028(3) 0.003(2) 0.002(4) -0.005(3)
C7 0.034(4) 0.042(4) 0.027(4) 0.009(3) -0.007(3) -0.010(3)
C8 0.024(3) 0.026(4) 0.038(4) 0.005(3) -0.006(3) -0.005(2)
N9 0.014(3) 0.025(3) 0.040(4) -0.001(2) -0.003(2) 0.000(2)
C10 0.020(3) 0.020(3) 0.028(3) -0.001(2) -0.002(3) 0.002(3)

loop_
_atom_site_label
_atom_site_fract_x
_atom_site_fract_y
_atom_site_fract_z
_atom_site_U_iso_or_equiv
_atom_site_occupancy
_atom_site_thermal_displace_type
Zn1 0.8185(1) -0.1815(1) 0.5000 0.0249 1.0000 Uani
O2 0.6433(6) -0.0996(8) 0.4346(3) 0.0365 1.0000 Uani
C3 0.5069(9) -0.142(1) 0.4663(3) 0.0287 1.0000 Uani
O4 0.5153(6) -0.2047(9) 0.5211(3) 0.0371 1.0000 Uani
C5 0.337(1) -0.1159(9) 0.4324(4) 0.0263 1.0000 Uani
C6 0.3256(11) -0.0635(8) 0.3685(3) 0.0283 1.0000 Uani
C7 0.1644(12) -0.051(1) 0.3400(4) 0.0345 1.0000 Uani
C8 0.022(1) -0.0897(9) 0.3781(4) 0.0293 1.0000 Uani
N9 0.0314(8) -0.1368(8) 0.4401(3) 0.0262 1.0000 Uani
C10 0.1913(9) -0.1488(7) 0.4667(3) 0.0225 1.0000 Uani
H61 0.4278 -0.0369 0.3436 0.0363 1.0000 Uiso
H71 0.1519 -0.0162 0.2956 0.0451 1.0000 Uiso
H81 -0.0910 -0.0805 0.3582 0.0379 1.0000 Uiso
H101 0.2007 -0.1821 0.5117 0.0295 1.0000 Uiso

loop_
_atom_type_symbol
_atom_type_scat_dispersion_real
_atom_type_scat_dispersion_imag
_atom_type_scat_Cromer_Mann_a1
_atom_type_scat_Cromer_Mann_b1
_atom_type_scat_Cromer_Mann_a2
_atom_type_scat_Cromer_Mann_b2
_atom_type_scat_Cromer_Mann_a3
_atom_type_scat_Cromer_Mann_b3
_atom_type_scat_Cromer_Mann_a4
_atom_type_scat_Cromer_Mann_b4
_atom_type_scat_Cromer_Mann_c
_atom_type_scat_source
'Zn  ' 0.2220 1.4310 14.0743 3.2655 7.0318 0.2333 5.1652 10.3163 2.4100 58.7097 1.3041 International_Tables_Vol_IV_Table_2.2B
'C   ' 0.0020 0.0020 2.3100 20.8439 1.0200 10.2075 1.5886 0.5687 0.8650 51.6512 0.2156 International_Tables_Vol_IV_Table_2.2B
'H   ' 0.0000 0.0000 0.4930 10.5109 0.3229 26.1257 0.1402 3.1424 0.0408 57.7997 0.0030 International_Tables_Vol_IV_Table_2.2B
'N   ' 0.0040 0.0030 12.2126 0.0057 3.1322 9.8933 2.0125 28.9975 1.1663 0.5826 -11.5290 International_Tables_Vol_IV_Table_2.2B
'O   ' 0.0080 0.0060 3.0485 13.2771 2.2868 5.7011 1.5463 0.3239 0.8670 32.9089 0.2508 International_Tables_Vol_IV_Table_2.2B

loop_
_geom_angle_atom_site_label_1
_geom_angle_site_symmetry_1
_geom_angle_atom_site_label_2
_geom_angle_atom_site_label_3
_geom_angle_site_symmetry_3
_geom_angle
_geom_angle_publ_flag
O2 . Zn1 O2 6_646 150.5(3) yes
O2 . Zn1 O4 . 58.70(19) yes
O2 6_646 Zn1 O4 . 98.0(2) yes
O2 . Zn1 O4 6_646 98.0(2) yes
O2 6_646 Zn1 O4 6_646 58.70(19) yes
O4 . Zn1 O4 6_646 83.4(3) yes
O2 . Zn1 N9 1_655 95.3(2) yes
O2 6_646 Zn1 N9 1_655 104.7(2) yes
O4 . Zn1 N9 1_655 153.5(2) yes
O4 6_646 Zn1 N9 1_655 96.7(2) yes
O2 . Zn1 N9 6_656 104.7(2) yes
O2 6_646 Zn1 N9 6_656 95.3(2) yes
O4 . Zn1 N9 6_656 96.7(2) yes
O4 6_646 Zn1 N9 6_656 153.5(2) yes
N9 1_655 Zn1 N9 6_656 94.7(3) yes
Zn1 . O2 C3 . 98.0(5) yes
O2 . C3 O4 . 121.4(6) yes
O2 . C3 C5 . 117.0(6) yes
O4 . C3 C5 . 121.6(7) yes
Zn1 . O4 C3 . 81.8(4) yes
C3 . C5 C6 . 122.5(7) yes
C3 . C5 C10 . 118.0(7) yes
C6 . C5 C10 . 119.5(8) yes
C5 . C6 C7 . 118.8(8) yes
C5 . C6 H61 . 120.9(8) no
C7 . C6 H61 . 120.4(7) no
C6 . C7 C8 . 118.1(7) yes
C6 . C7 H71 . 120.9(8) no
C8 . C7 H71 . 121.0(8) no
C7 . C8 N9 . 123.6(7) yes
C7 . C8 H81 . 118.1(8) no
N9 . C8 H81 . 118.3(8) no
Zn1 1_455 N9 C8 . 124.4(5) yes
Zn1 1_455 N9 C10 . 118.5(5) yes
C8 . N9 C10 . 117.0(6) yes
C5 . C10 N9 . 122.9(6) yes
C5 . C10 H101 . 118.8(7) no
N9 . C10 H101 . 118.2(6) no

loop_
_geom_bond_atom_site_label_1
_geom_bond_atom_site_label_2
_geom_bond_site_symmetry_2
_geom_bond_distance
_geom_bond_publ_flag
Zn1 O2 . 1.998(5) yes
Zn1 O2 6_646 1.998(5) yes
Zn1 O4 . 2.383(5) yes
Zn1 O4 6_646 2.383(5) yes
Zn1 N9 1_655 2.073(6) yes
Zn1 N9 6_656 2.073(6) yes
O2 C3 . 1.277(9) yes
C3 O4 . 1.215(9) yes
C3 C5 . 1.49(1) yes
C5 C6 . 1.364(11) yes
C5 C10 . 1.347(11) yes
C6 C7 . 1.374(12) yes
C6 H61 . 0.959(8) no
C7 C8 . 1.376(11) yes
C7 H71 . 0.948(7) no
C8 N9 . 1.31(1) yes
C8 H81 . 0.962(7) no
N9 C10 . 1.349(9) yes
C10 H101 . 0.953(6) no
